data_7229979
loop_
_publ_author_name
'Dankhoff, Katja'
'Weber, Birgit'

_publ_section_title
;
 Novel Cu(ii) complexes with NNO-Schiff base-like ligands -- structures
 and magnetic properties
;
_journal_issue 6
_journal_name_full CrystEngComm
_journal_page_first 818
_journal_paper_doi 10.1039/C7CE02007D
_journal_volume 20
_journal_year 2018
_chemical_formula_moiety 'C32 H40 Cu2 N4 O12, 2(H2 O)'
_chemical_formula_sum 'C32 H44 Cu2 N4 O14'
_chemical_formula_weight 835.78
_chemical_name_common '[CuL30cOAc]'
_space_group_crystal_system triclinic
_space_group_IT_number 2
_space_group_name_Hall '-P 1'
_space_group_name_H-M_alt 'P -1'
_symmetry_space_group_name_Hall '-P 1'
_symmetry_space_group_name_H-M 'P -1'
_atom_sites_solution_hydrogens mixed
_atom_sites_solution_primary direct
_atom_sites_solution_secondary difmap
_audit_creation_date 2017-07-27
_audit_creation_method SHELXL-2014/7
_audit_update_record
;
2018-01-11 deposited with the CCDC.
2018-01-15 downloaded from the CCDC.
;
_cell_angle_alpha 94.241(5)
_cell_angle_beta 104.942(5)
_cell_angle_gamma 108.277(5)
_cell_formula_units_Z 1
_cell_length_a 8.8660(6)
_cell_length_b 8.8511(6)
_cell_length_c 12.7620(8)
_cell_measurement_reflns_used 9512
_cell_measurement_temperature 133(2)
_cell_measurement_theta_max 26.61
_cell_measurement_theta_min 1.68
_cell_volume 905.63(11)
_computing_cell_refinement X-AREA-STOE
_computing_data_collection X-AREA-STOE
_computing_data_reduction X-AREA-STOE
_computing_molecular_graphics ORTEP-III
_computing_publication_material PLATON
_computing_structure_refinement 'SHELXL-2014 (Sheldrick, 2014)'
_computing_structure_solution SIR97
_diffrn_ambient_temperature 133(2)
_diffrn_detector_area_resol_mean 9
_diffrn_measured_fraction_theta_full 0.977
_diffrn_measured_fraction_theta_max 0.921
_diffrn_measurement_device_type STOE-STADIVARI
_diffrn_measurement_method omega-scan
_diffrn_radiation_type MoK\a
_diffrn_radiation_wavelength 0.71073
_diffrn_reflns_av_R_equivalents 0.0366
_diffrn_reflns_av_unetI/netI 0.0411
_diffrn_reflns_Laue_measured_fraction_full 0.977
_diffrn_reflns_Laue_measured_fraction_max 0.921
_diffrn_reflns_limit_h_max 11
_diffrn_reflns_limit_h_min -11
_diffrn_reflns_limit_k_max 11
_diffrn_reflns_limit_k_min -11
_diffrn_reflns_limit_l_max 16
_diffrn_reflns_limit_l_min -12
_diffrn_reflns_number 10553
_diffrn_reflns_point_group_measured_fraction_full 0.977
_diffrn_reflns_point_group_measured_fraction_max 0.921
_diffrn_reflns_theta_full 25.242
_diffrn_reflns_theta_max 28.601
_diffrn_reflns_theta_min 1.676
_diffrn_source 'fine-focus sealed tube'
_exptl_absorpt_coefficient_mu 1.247
_exptl_absorpt_correction_type none
_exptl_crystal_colour blue
_exptl_crystal_density_diffrn 1.532
_exptl_crystal_density_method 'not measured'
_exptl_crystal_description block
_exptl_crystal_F_000 434
_exptl_crystal_size_max 0.169
_exptl_crystal_size_mid 0.107
_exptl_crystal_size_min 0.080
_refine_diff_density_max 0.541
_refine_diff_density_min -0.771
_refine_diff_density_rms 0.103
_refine_ls_extinction_method none
_refine_ls_goodness_of_fit_ref 1.140
_refine_ls_hydrogen_treatment mixed
_refine_ls_matrix_type full
_refine_ls_number_parameters 243
_refine_ls_number_reflns 4267
_refine_ls_number_restraints 0
_refine_ls_restrained_S_all 1.140
_refine_ls_R_factor_all 0.0397
_refine_ls_R_factor_gt 0.0309
_refine_ls_shift/su_max 0.000
_refine_ls_shift/su_mean 0.000
_refine_ls_structure_factor_coef Fsqd
_refine_ls_weighting_details 'w=1/[\s^2^(Fo^2^)+(0.0612P)^2^] where P=(Fo^2^+2Fc^2^)/3'
_refine_ls_weighting_scheme calc
_refine_ls_wR_factor_gt 0.0867
_refine_ls_wR_factor_ref 0.1040
_reflns_number_gt 3604
_reflns_number_total 4267
_reflns_threshold_expression 'I > 2\s(I)'
_cod_data_source_file c7ce02007d2.cif
_cod_data_source_block cl123
_cod_depositor_comments 'Adding full bibliography for 7229962--7229987.cif.'
_cod_database_code 7229979
_shelx_space_group_comment
;
The symmetry employed for this shelxl refinement is uniquely defined
by the following loop, which should always be used as a source of
symmetry information in preference to the above space-group names.
They are only intended as comments.
;

loop_
_space_group_symop_operation_xyz
'x, y, z'
'-x, -y, -z'

loop_
_atom_site_label
_atom_site_type_symbol
_atom_site_fract_x
_atom_site_fract_y
_atom_site_fract_z
_atom_site_U_iso_or_equiv
_atom_site_adp_type
_atom_site_occupancy
_atom_site_site_symmetry_order
_atom_site_calc_flag
_atom_site_refinement_flags_posn
_atom_site_refinement_flags_adp
C1 C 0.5640(3) 0.2467(3) 0.32765(18) 0.0188(4) Uani 1 1 d . .
H1 H 0.6403 0.3544 0.3461 0.023 Uiso 1 1 calc R U
C2 C 0.5538(3) 0.1500(3) 0.23402(19) 0.0215(5) Uani 1 1 d . .
H2 H 0.6216 0.1902 0.1885 0.026 Uiso 1 1 calc R U
C3 C 0.4421(3) -0.0072(3) 0.20825(19) 0.0213(5) Uani 1 1 d . .
H3 H 0.4332 -0.0764 0.1447 0.026 Uiso 1 1 calc R U
C4 C 0.3436(3) -0.0630(3) 0.27527(18) 0.0188(4) Uani 1 1 d . .
H4 H 0.2664 -0.1702 0.2583 0.023 Uiso 1 1 calc R U
C5 C 0.3601(3) 0.0412(3) 0.36804(17) 0.0150(4) Uani 1 1 d . .
C6 C 0.2551(3) -0.0096(3) 0.44354(18) 0.0176(4) Uani 1 1 d . .
H6A H 0.1371 -0.0292 0.4041 0.021 Uiso 1 1 calc R U
H6B H 0.2639 -0.1112 0.4675 0.021 Uiso 1 1 calc R U
C7 C 0.2411(3) 0.0879(3) 0.61675(17) 0.0145(4) Uani 1 1 d . .
H7 H 0.1552 -0.0139 0.6042 0.017 Uiso 1 1 calc R U
C8 C 0.2770(3) 0.1897(3) 0.71691(17) 0.0164(4) Uani 1 1 d . .
C9 C 0.4175(3) 0.3360(3) 0.74861(17) 0.0160(4) Uani 1 1 d . .
C10 C 0.6209(3) 0.5407(3) 0.89372(18) 0.0208(5) Uani 1 1 d . .
H10A H 0.6225 0.6057 0.9609 0.025 Uiso 1 1 calc R U
H10B H 0.6321 0.6113 0.8374 0.025 Uiso 1 1 calc R U
C11 C 0.7641(4) 0.4795(3) 0.9196(2) 0.0338(6) Uani 1 1 d . .
H11A H 0.7434 0.3957 0.9654 0.051 Uiso 1 1 calc R U
H11B H 0.8667 0.5688 0.9592 0.051 Uiso 1 1 calc R U
H11C H 0.7758 0.4340 0.8510 0.051 Uiso 1 1 calc R U
C12 C 0.1775(3) 0.1349(3) 0.79120(18) 0.0173(4) Uani 1 1 d . .
C13 C 0.0003(4) -0.0961(3) 0.8388(2) 0.0264(5) Uani 1 1 d . .
H13A H -0.0852 -0.2012 0.8002 0.032 Uiso 1 1 calc R U
H13B H -0.0572 -0.0232 0.8576 0.032 Uiso 1 1 calc R U
C14 C 0.1111(4) -0.1195(4) 0.9420(2) 0.0355(7) Uani 1 1 d . .
H14A H 0.1699 -0.1896 0.9232 0.053 Uiso 1 1 calc R U
H14B H 0.0437 -0.1696 0.9885 0.053 Uiso 1 1 calc R U
H14C H 0.1921 -0.0146 0.9820 0.053 Uiso 1 1 calc R U
C21 C 0.8075(3) 0.5119(3) 0.57705(17) 0.0159(4) Uani 1 1 d . .
C22 C 0.9444(3) 0.6577(3) 0.5679(2) 0.0223(5) Uani 1 1 d . .
H22A H 1.0492 0.6668 0.6219 0.034 Uiso 1 1 calc R U
H22B H 0.9172 0.7549 0.5821 0.034 Uiso 1 1 calc R U
H22C H 0.9558 0.6464 0.4936 0.034 Uiso 1 1 calc R U
N1 N 0.4687(2) 0.1925(2) 0.39374(15) 0.0154(4) Uani 1 1 d . .
N2 N 0.3122(2) 0.1174(2) 0.53937(14) 0.0147(4) Uani 1 1 d . .
O1 O 0.5028(2) 0.39710(19) 0.68798(12) 0.0176(3) Uani 1 1 d . .
O2 O 0.4631(2) 0.4061(2) 0.85303(13) 0.0212(4) Uani 1 1 d . .
O3 O 0.1631(2) 0.2185(2) 0.86502(14) 0.0221(4) Uani 1 1 d . .
O4 O 0.0968(2) -0.0276(2) 0.76716(14) 0.0236(4) Uani 1 1 d . .
O21 O 0.6579(2) 0.50775(18) 0.53106(12) 0.0158(3) Uani 1 1 d . .
O22 O 0.8364(2) 0.4017(2) 0.62347(15) 0.0243(4) Uani 1 1 d . .
O31 O 1.1560(3) 0.5247(3) 0.7843(2) 0.0362(5) Uani 1 1 d . .
Cu1 Cu 0.47975(3) 0.31535(3) 0.53591(2) 0.01314(10) Uani 1 1 d . .
H31A H 1.067(6) 0.485(6) 0.749(4) 0.054(13) Uiso 1 1 d . .
H31B H 1.170(6) 0.459(6) 0.816(4) 0.058(14) Uiso 1 1 d . .

loop_
_atom_site_aniso_label
_atom_site_aniso_U_11
_atom_site_aniso_U_22
_atom_site_aniso_U_33
_atom_site_aniso_U_23
_atom_site_aniso_U_13
_atom_site_aniso_U_12
C1 0.0217(12) 0.0159(10) 0.0169(10) 0.0033(8) 0.0051(9) 0.0044(9)
C2 0.0250(12) 0.0248(12) 0.0174(10) 0.0031(9) 0.0073(9) 0.0114(10)
C3 0.0253(12) 0.0234(11) 0.0157(10) -0.0014(8) 0.0034(9) 0.0123(10)
C4 0.0225(12) 0.0149(10) 0.0159(10) -0.0023(8) 0.0018(9) 0.0063(9)
C5 0.0178(11) 0.0131(9) 0.0132(9) 0.0018(7) 0.0019(8) 0.0062(8)
C6 0.0190(11) 0.0120(10) 0.0158(10) -0.0023(8) 0.0028(8) 0.0001(8)
C7 0.0145(10) 0.0123(9) 0.0152(10) 0.0028(7) 0.0039(8) 0.0029(8)
C8 0.0203(11) 0.0129(10) 0.0130(9) 0.0016(7) 0.0030(8) 0.0035(9)
C9 0.0193(11) 0.0134(10) 0.0123(9) -0.0012(7) -0.0005(8) 0.0063(9)
C10 0.0228(12) 0.0152(10) 0.0153(10) -0.0035(8) 0.0019(9) -0.0015(9)
C11 0.0257(14) 0.0267(13) 0.0354(15) -0.0031(11) -0.0066(12) 0.0053(11)
C12 0.0175(11) 0.0158(10) 0.0141(9) 0.0014(8) 0.0016(8) 0.0024(9)
C13 0.0311(14) 0.0217(12) 0.0222(11) 0.0018(9) 0.0127(11) -0.0001(10)
C14 0.0516(19) 0.0332(15) 0.0303(14) 0.0147(11) 0.0189(13) 0.0189(14)
C21 0.0153(10) 0.0138(10) 0.0158(10) -0.0023(7) 0.0027(8) 0.0038(8)
C22 0.0164(11) 0.0142(10) 0.0308(12) 0.0042(9) 0.0029(9) 0.0008(9)
N1 0.0174(9) 0.0133(8) 0.0133(8) -0.0003(6) 0.0021(7) 0.0050(7)
N2 0.0166(9) 0.0115(8) 0.0120(8) -0.0006(6) 0.0025(7) 0.0014(7)
O1 0.0217(8) 0.0128(7) 0.0126(7) 0.0002(5) 0.0034(6) 0.0000(6)
O2 0.0217(9) 0.0204(8) 0.0130(7) -0.0033(6) 0.0035(6) -0.0014(7)
O3 0.0272(9) 0.0191(8) 0.0199(8) 0.0012(6) 0.0102(7) 0.0057(7)
O4 0.0312(10) 0.0153(8) 0.0190(8) 0.0001(6) 0.0113(7) -0.0018(7)
O21 0.0141(8) 0.0123(7) 0.0167(7) 0.0017(5) 0.0023(6) 0.0009(6)
O22 0.0214(9) 0.0153(8) 0.0327(9) 0.0066(7) 0.0025(7) 0.0054(7)
O31 0.0291(12) 0.0267(10) 0.0428(12) 0.0115(9) -0.0022(10) 0.0055(9)
Cu1 0.01530(15) 0.00894(13) 0.01155(14) -0.00013(9) 0.00240(10) 0.00097(10)

loop_
_atom_type_symbol
_atom_type_description
_atom_type_scat_dispersion_real
_atom_type_scat_dispersion_imag
_atom_type_scat_source
C C 0.0033 0.0016 'International Tables Vol C Tables 4.2.6.8 and 6.1.1.4'
H H 0.0000 0.0000 'International Tables Vol C Tables 4.2.6.8 and 6.1.1.4'
N N 0.0061 0.0033 'International Tables Vol C Tables 4.2.6.8 and 6.1.1.4'
O O 0.0106 0.0060 'International Tables Vol C Tables 4.2.6.8 and 6.1.1.4'
Cu Cu 0.3201 1.2651 'International Tables Vol C Tables 4.2.6.8 and 6.1.1.4'

loop_
_geom_angle_atom_site_label_1
_geom_angle_atom_site_label_2
_geom_angle_atom_site_label_3
_geom_angle
_geom_angle_site_symmetry_3
N1 C1 C2 122.0(2) .
N1 C1 H1 119.0 .
C2 C1 H1 119.0 .
C1 C2 C3 118.4(2) .
C1 C2 H2 120.8 .
C3 C2 H2 120.8 .
C4 C3 C2 119.9(2) .
C4 C3 H3 120.1 .
C2 C3 H3 120.1 .
C3 C4 C5 118.7(2) .
C3 C4 H4 120.7 .
C5 C4 H4 120.7 .
N1 C5 C4 121.7(2) .
N1 C5 C6 116.58(18) .
C4 C5 C6 121.7(2) .
N2 C6 C5 109.39(18) .
N2 C6 H6A 109.8 .
C5 C6 H6A 109.8 .
N2 C6 H6B 109.8 .
C5 C6 H6B 109.8 .
H6A C6 H6B 108.2 .
N2 C7 C8 127.4(2) .
N2 C7 H7 116.3 .
C8 C7 H7 116.3 .
C7 C8 C9 119.9(2) .
C7 C8 C12 118.6(2) .
C9 C8 C12 121.23(19) .
O1 C9 O2 118.8(2) .
O1 C9 C8 125.45(19) .
O2 C9 C8 115.7(2) .
O2 C10 C11 110.5(2) .
O2 C10 H10A 109.6 .
C11 C10 H10A 109.6 .
O2 C10 H10B 109.6 .
C11 C10 H10B 109.6 .
H10A C10 H10B 108.1 .
C10 C11 H11A 109.5 .
C10 C11 H11B 109.5 .
H11A C11 H11B 109.5 .
C10 C11 H11C 109.5 .
H11A C11 H11C 109.5 .
H11B C11 H11C 109.5 .
O3 C12 O4 121.9(2) .
O3 C12 C8 126.6(2) .
O4 C12 C8 111.41(19) .
O4 C13 C14 110.3(2) .
O4 C13 H13A 109.6 .
C14 C13 H13A 109.6 .
O4 C13 H13B 109.6 .
C14 C13 H13B 109.6 .
H13A C13 H13B 108.1 .
C13 C14 H14A 109.5 .
C13 C14 H14B 109.5 .
H14A C14 H14B 109.5 .
C13 C14 H14C 109.5 .
H14A C14 H14C 109.5 .
H14B C14 H14C 109.5 .
O22 C21 O21 122.3(2) .
O22 C21 C22 122.2(2) .
O21 C21 C22 115.5(2) .
C21 C22 H22A 109.5 .
C21 C22 H22B 109.5 .
H22A C22 H22B 109.5 .
C21 C22 H22C 109.5 .
H22A C22 H22C 109.5 .
H22B C22 H22C 109.5 .
C5 N1 C1 119.44(19) .
C5 N1 Cu1 114.42(15) .
C1 N1 Cu1 126.07(16) .
C7 N2 C6 117.18(19) .
C7 N2 Cu1 126.38(15) .
C6 N2 Cu1 116.39(14) .
C9 O1 Cu1 128.80(14) .
C9 O2 C10 117.53(18) .
C12 O4 C13 116.13(18) .
C21 O21 Cu1 116.07(14) .
C21 O21 Cu1 138.86(14) 2_666
Cu1 O21 Cu1 104.06(7) 2_666
H31A O31 H31B 102(5) .
N2 Cu1 O21 176.39(8) .
N2 Cu1 O1 90.70(7) .
O21 Cu1 O1 90.92(7) .
N2 Cu1 N1 82.78(8) .
O21 Cu1 N1 95.03(7) .
O1 Cu1 N1 167.67(7) .
N2 Cu1 O21 107.23(7) 2_666
O21 Cu1 O21 75.94(7) 2_666
O1 Cu1 O21 91.51(6) 2_666
N1 Cu1 O21 100.39(7) 2_666

loop_
_geom_bond_atom_site_label_1
_geom_bond_atom_site_label_2
_geom_bond_distance
_geom_bond_site_symmetry_2
C1 N1 1.352(3) .
C1 C2 1.383(3) .
C1 H1 0.9500 .
C2 C3 1.388(4) .
C2 H2 0.9500 .
C3 C4 1.384(3) .
C3 H3 0.9500 .
C4 C5 1.392(3) .
C4 H4 0.9500 .
C5 N1 1.338(3) .
C5 C6 1.504(3) .
C6 N2 1.462(3) .
C6 H6A 0.9900 .
C6 H6B 0.9900 .
C7 N2 1.303(3) .
C7 C8 1.410(3) .
C7 H7 0.9500 .
C8 C9 1.430(3) .
C8 C12 1.464(3) .
C9 O1 1.253(3) .
C9 O2 1.329(3) .
C10 O2 1.461(3) .
C10 C11 1.503(4) .
C10 H10A 0.9900 .
C10 H10B 0.9900 .
C11 H11A 0.9800 .
C11 H11B 0.9800 .
C11 H11C 0.9800 .
C12 O3 1.213(3) .
C12 O4 1.360(3) .
C13 O4 1.447(3) .
C13 C14 1.498(4) .
C13 H13A 0.9900 .
C13 H13B 0.9900 .
C14 H14A 0.9800 .
C14 H14B 0.9800 .
C14 H14C 0.9800 .
C21 O22 1.238(3) .
C21 O21 1.292(3) .
C21 C22 1.505(3) .
C22 H22A 0.9800 .
C22 H22B 0.9800 .
C22 H22C 0.9800 .
N1 Cu1 2.0085(18) .
N2 Cu1 1.9211(19) .
O1 Cu1 1.9563(15) .
O21 Cu1 1.9438(16) .
O21 Cu1 2.3518(16) 2_666
O31 H31A 0.75(5) .
O31 H31B 0.75(5) .
Cu1 O21 2.3518(16) 2_666

loop_
_geom_torsion_atom_site_label_1
_geom_torsion_atom_site_label_2
_geom_torsion_atom_site_label_3
_geom_torsion_atom_site_label_4
_geom_torsion
_geom_torsion_site_symmetry_4
N1 C1 C2 C3 -0.1(4) .
C1 C2 C3 C4 0.5(4) .
C2 C3 C4 C5 -0.3(4) .
C3 C4 C5 N1 -0.3(3) .
C3 C4 C5 C6 178.8(2) .
N1 C5 C6 N2 -7.0(3) .
C4 C5 C6 N2 173.8(2) .
N2 C7 C8 C9 -7.8(4) .
N2 C7 C8 C12 177.9(2) .
C7 C8 C9 O1 10.7(4) .
C12 C8 C9 O1 -175.1(2) .
C7 C8 C9 O2 -166.0(2) .
C12 C8 C9 O2 8.1(3) .
C7 C8 C12 O3 -160.7(2) .
C9 C8 C12 O3 25.1(4) .
C7 C8 C12 O4 18.4(3) .
C9 C8 C12 O4 -155.8(2) .
C4 C5 N1 C1 0.7(3) .
C6 C5 N1 C1 -178.5(2) .
C4 C5 N1 Cu1 -176.53(17) .
C6 C5 N1 Cu1 4.3(3) .
C2 C1 N1 C5 -0.4(3) .
C2 C1 N1 Cu1 176.39(17) .
C8 C7 N2 C6 178.7(2) .
C8 C7 N2 Cu1 -3.8(3) .
C5 C6 N2 C7 -175.61(19) .
C5 C6 N2 Cu1 6.7(2) .
O2 C9 O1 Cu1 174.80(15) .
C8 C9 O1 Cu1 -1.8(3) .
O1 C9 O2 C10 -6.6(3) .
C8 C9 O2 C10 170.4(2) .
C11 C10 O2 C9 -79.0(3) .
O3 C12 O4 C13 -3.5(3) .
C8 C12 O4 C13 177.3(2) .
C14 C13 O4 C12 -81.0(3) .
O22 C21 O21 Cu1 -1.3(3) .
C22 C21 O21 Cu1 177.09(15) .
O22 C21 O21 Cu1 164.82(16) 2_666
C22 C21 O21 Cu1 -16.8(3) 2_666
